data_9010977
loop_
_publ_author_name
'Eversheim, P.'
'Kleber, W.'

_publ_section_title
;
 Morphologie und struktur des reddingits, P2O5*3FeO*3H2O
 Note: z(FeII) adjusted to match symmetry constraint
;
_journal_name_full 'Acta Crystallographica'
_journal_page_first 215
_journal_page_last 216
_journal_paper_doi 10.1107/S0365110X53000600
_journal_volume 6
_journal_year 1953
_chemical_formula_sum 'Fe3 H6 O11 P2'
_chemical_name_mineral Phosphoferrite
_space_group_IT_number 57
_symmetry_space_group_name_Hall '-P 2bc 2c'
_symmetry_space_group_name_H-M 'P c m b'
_cell_angle_alpha 90
_cell_angle_beta 90
_cell_angle_gamma 90
_cell_formula_units_Z 4
_cell_length_a 8.73
_cell_length_b 10.152
_cell_length_c 9.57
_cell_volume 848.160
_database_code_amcsd 0009153
_exptl_crystal_density_diffrn 3.223
_cod_original_formula_sum 'Fe3 P2 O11 H6'
_cod_database_code 9010977

loop_
_space_group_symop_operation_xyz
x,y,z
x,1/2+y,1/2-z
-x,1/2-y,1/2+z
-x,y,1/2+z
x,-y,1/2-z
x,1/2-y,z
-x,1/2+y,-z
-x,-y,-z

loop_
_atom_site_label
_atom_site_fract_x
_atom_site_fract_y
_atom_site_fract_z
_atom_site_type_symbol
_atom_site_attached_hydrogens
FeI 0.22000 0.25000 0.50000 Fe 0
FeIIA 0.02500 0.00000 0.25000 Fe 0
FeIIB 0.52500 0.00000 0.25000 Fe 0
P1 0.18000 0.25000 0.16000 P 0
P2 0.68000 0.25000 0.16000 P 0
OIA 0.05700 0.25000 0.32000 O 0
OIB 0.55700 0.25000 0.32000 O 0
OIIA 0.34000 0.25000 0.27500 O 0
OIIB 0.84000 0.25000 0.27500 O 0
OIIIA 0.20000 0.12500 0.11500 O 0
OIIIB 0.70000 0.12500 0.11500 O 0
Wat7 0.17000 0.10000 0.45000 O 2
Wat8 0.50000 0.25000 0.50000 O 2

loop_
_cod_changelog_entry_id
_cod_changelog_entry_author
_cod_changelog_entry_date
_cod_changelog_entry_text
1
;cod-tools version 3.8.0
Id: cif_guess_AMCSD_atom_types 9574 2023-05-10 09:00:05Z saulius
;
2023-05-10T18:52:48+03:00
;Derived atom types and hydrogen counts
from atom names that follow the AMCSD naming convention
(Wat == water, O-H == hydroxyl).
;

loop_
_cod_related_entry_id
_cod_related_entry_database
_cod_related_entry_code
1 AMCSD 0009153
